data_4126249
loop_
_publ_author_name
'Jiang, Huiling'
'Lang, Kai'
'Lu, Hongjian'
'Wojtas, Lukasz'
'Zhang, X. Peter'

_publ_section_title
;
 Asymmetric Radical Bicyclization of Allyl Azidoformates via
 Cobalt(II)-Based Metalloradical Catalysis.
;
_journal_name_full 'Journal of the American Chemical Society'
_journal_paper_doi 10.1021/jacs.7b05778
_journal_year 2017
_chemical_absolute_configuration ad
_chemical_formula_moiety 'C11 H12 N2 O5'
_chemical_formula_sum 'C11 H12 N2 O5'
_chemical_formula_weight 252.23
_space_group_crystal_system monoclinic
_space_group_IT_number 4
_space_group_name_Hall 'P 2yb'
_space_group_name_H-M_alt 'P 1 21 1'
_symmetry_space_group_name_Hall 'P 2yb'
_symmetry_space_group_name_H-M 'P 1 21 1'
_atom_sites_solution_hydrogens mixed
_atom_sites_solution_primary direct
_atom_sites_solution_secondary difmap
_audit_creation_method SHELXL-2014/7
_cell_angle_alpha 90
_cell_angle_beta 92.841(2)
_cell_angle_gamma 90
_cell_formula_units_Z 2
_cell_length_a 6.4316(5)
_cell_length_b 8.2971(6)
_cell_length_c 11.1074(8)
_cell_measurement_reflns_used 7387
_cell_measurement_temperature 100(2)
_cell_measurement_theta_max 66.81
_cell_measurement_theta_min 6.66
_cell_volume 592.00(8)
_computing_cell_refinement 'SAINT (Bruker, 2014)'
_computing_data_collection 'APEX2 (Bruker, 2014)'
_computing_data_reduction 'SAINT (Bruker, 2014)'
_computing_molecular_graphics 'Bruker SHELXTL'
_computing_publication_material 'Bruker SHELXTL'
_computing_structure_refinement 'SHELXL-2014 (Sheldrick, 2014)'
_computing_structure_solution 'SHELXL-2014 (Sheldrick, 2014)'
_diffrn_ambient_temperature 100(2)
_diffrn_measured_fraction_theta_full 0.996
_diffrn_measured_fraction_theta_max 0.996
_diffrn_measurement_device_type 'Bruker Kappa DUO CCD diffractometer'
_diffrn_measurement_method '\f and \w scans'
_diffrn_radiation_monochromator mirrors
_diffrn_radiation_type CuK\a
_diffrn_radiation_wavelength 1.54178
_diffrn_reflns_av_R_equivalents 0.0283
_diffrn_reflns_av_unetI/netI 0.0228
_diffrn_reflns_Laue_measured_fraction_full 0.996
_diffrn_reflns_Laue_measured_fraction_max 0.996
_diffrn_reflns_limit_h_max 7
_diffrn_reflns_limit_h_min -7
_diffrn_reflns_limit_k_max 9
_diffrn_reflns_limit_k_min -9
_diffrn_reflns_limit_l_max 13
_diffrn_reflns_limit_l_min -13
_diffrn_reflns_number 7795
_diffrn_reflns_point_group_measured_fraction_full 0.992
_diffrn_reflns_point_group_measured_fraction_max 0.992
_diffrn_reflns_theta_full 66.799
_diffrn_reflns_theta_max 66.799
_diffrn_reflns_theta_min 6.663
_diffrn_source 'microfocus sealed tube'
_diffrn_source_type 'Incoatec I\uS'
_exptl_absorpt_coefficient_mu 0.967
_exptl_absorpt_correction_T_max 0.7528
_exptl_absorpt_correction_T_min 0.6016
_exptl_absorpt_correction_type multi-scan
_exptl_absorpt_process_details
;
Sheldrick, G.M. (2013). SADABS. Bruker AXS Inc. Madison, WI USA.
;
_exptl_crystal_colour colorless
_exptl_crystal_density_diffrn 1.415
_exptl_crystal_density_meas ?
_exptl_crystal_density_method none
_exptl_crystal_description plate
_exptl_crystal_F_000 264
_exptl_crystal_size_max 0.520
_exptl_crystal_size_mid 0.360
_exptl_crystal_size_min 0.080
_refine_diff_density_max 0.203
_refine_diff_density_min -0.153
_refine_diff_density_rms 0.033
_refine_ls_abs_structure_details
;
 Flack x determined using 957 quotients [(I+)-(I-)]/[(I+)+(I-)]
 (Parsons, Flack and Wagner, Acta Cryst. B69 (2013) 249-259).
;
_refine_ls_abs_structure_Flack -0.01(4)
_refine_ls_extinction_method none
_refine_ls_goodness_of_fit_ref 1.025
_refine_ls_hydrogen_treatment mixed
_refine_ls_matrix_type full
_refine_ls_number_parameters 168
_refine_ls_number_reflns 2094
_refine_ls_number_restraints 1
_refine_ls_restrained_S_all 1.025
_refine_ls_R_factor_all 0.0257
_refine_ls_R_factor_gt 0.0256
_refine_ls_shift/su_max 0.000
_refine_ls_shift/su_mean 0.000
_refine_ls_structure_factor_coef Fsqd
_refine_ls_weighting_details 'w=1/[\s^2^(Fo^2^)+(0.0482P)^2^+0.0905P] where P=(Fo^2^+2Fc^2^)/3'
_refine_ls_weighting_scheme calc
_refine_ls_wR_factor_gt 0.0706
_refine_ls_wR_factor_ref 0.0707
_reflns_Friedel_coverage 0.855
_reflns_Friedel_fraction_full 0.989
_reflns_Friedel_fraction_max 0.989
_reflns_number_gt 2089
_reflns_number_total 2094
_reflns_threshold_expression 'I > 2\s(I)'
_cod_data_source_file ja7b05778_si_002.cif
_cod_data_source_block C11H12N2O5
_cod_depositor_comments
;
The following automatic conversions were performed:

'_exptl_crystal_density_meas' value 'not measured' was changed to '?'
- the value is perceived as not measured.

Automatic conversion script
Id: cif_fix_values 4973 2017-02-22 13:04:09Z antanas 
;
_cod_database_code 4126249
_shelx_shelxl_version_number 2014/7
_shelx_space_group_comment
;
The symmetry employed for this shelxl refinement is uniquely defined
by the following loop, which should always be used as a source of
symmetry information in preference to the above space-group names.
They are only intended as comments.
;
_shelx_estimated_absorpt_t_min 0.633
_shelx_estimated_absorpt_t_max 0.927

loop_
_space_group_symop_operation_xyz
'x, y, z'
'-x, y+1/2, -z'

loop_
_atom_site_label
_atom_site_type_symbol
_atom_site_fract_x
_atom_site_fract_y
_atom_site_fract_z
_atom_site_U_iso_or_equiv
_atom_site_adp_type
_atom_site_occupancy
_atom_site_site_symmetry_order
_atom_site_calc_flag
_atom_site_refinement_flags_posn
_atom_site_refinement_flags_adp
O1 O 0.2282(2) 0.86031(19) 0.83298(15) 0.0310(4) Uani 1 1 d . .
O2 O 0.5103(2) 0.99909(19) 0.82633(19) 0.0430(4) Uani 1 1 d . .
O3 O 1.08238(19) 0.29452(18) 0.81216(11) 0.0199(3) Uani 1 1 d . .
O4 O 0.8278(2) 0.00285(16) 0.56090(11) 0.0213(3) Uani 1 1 d . .
O5 O 0.5011(2) 0.05006(17) 0.48649(12) 0.0260(3) Uani 1 1 d . .
N1 N 0.4168(3) 0.8715(2) 0.82318(15) 0.0242(4) Uani 1 1 d . .
N2 N 0.7211(2) 0.2557(2) 0.54880(14) 0.0194(3) Uani 1 1 d . .
H2N H 0.637(4) 0.337(3) 0.542(2) 0.027(6) Uiso 1 1 d . .
C1 C 0.5353(3) 0.7219(2) 0.80705(16) 0.0192(4) Uani 1 1 d . .
C2 C 0.7388(3) 0.7338(2) 0.77094(16) 0.0200(4) Uani 1 1 d . .
H2 H 0.8004 0.8358 0.7571 0.024 Uiso 1 1 calc R U
C3 C 0.8484(3) 0.5929(2) 0.75585(15) 0.0188(4) Uani 1 1 d . .
H3 H 0.9873 0.5981 0.7308 0.023 Uiso 1 1 calc R U
C4 C 0.7591(3) 0.4432(2) 0.77669(15) 0.0173(4) Uani 1 1 d . .
C5 C 0.5554(3) 0.4359(2) 0.81302(16) 0.0201(4) Uani 1 1 d . .
H5 H 0.4934 0.3343 0.8273 0.024 Uiso 1 1 calc R U
C6 C 0.4424(3) 0.5758(2) 0.82857(16) 0.0212(4) Uani 1 1 d . .
H6 H 0.3034 0.5710 0.8536 0.025 Uiso 1 1 calc R U
C7 C 0.8801(3) 0.2904(2) 0.75469(16) 0.0176(4) Uani 1 1 d . .
H7 H 0.8019 0.1958 0.7852 0.021 Uiso 1 1 calc R U
C8 C 0.9161(3) 0.2667(2) 0.62075(15) 0.0175(4) Uani 1 1 d . .
H8 H 1.0058 0.3547 0.5902 0.021 Uiso 1 1 calc R U
C9 C 1.0083(3) 0.1018(2) 0.59476(16) 0.0217(4) Uani 1 1 d . .
H9A H 1.1046 0.1081 0.5281 0.026 Uiso 1 1 calc R U
H9B H 1.0842 0.0578 0.6672 0.026 Uiso 1 1 calc R U
C10 C 0.6659(3) 0.1018(2) 0.52833(15) 0.0193(4) Uani 1 1 d . .
C11 C 1.0819(3) 0.2614(3) 0.93744(17) 0.0264(4) Uani 1 1 d . .
H11A H 1.0019 0.3446 0.9773 0.040 Uiso 1 1 calc R U
H11B H 1.2253 0.2609 0.9716 0.040 Uiso 1 1 calc R U
H11C H 1.0182 0.1558 0.9499 0.040 Uiso 1 1 calc R U

loop_
_atom_site_aniso_label
_atom_site_aniso_U_11
_atom_site_aniso_U_22
_atom_site_aniso_U_33
_atom_site_aniso_U_23
_atom_site_aniso_U_13
_atom_site_aniso_U_12
O1 0.0182(7) 0.0267(7) 0.0486(9) 0.0022(6) 0.0062(6) 0.0033(6)
O2 0.0296(8) 0.0171(7) 0.0836(13) -0.0031(8) 0.0160(8) -0.0037(7)
O3 0.0135(6) 0.0277(7) 0.0182(6) 0.0021(5) -0.0008(5) -0.0005(5)
O4 0.0216(7) 0.0180(7) 0.0244(7) -0.0015(5) 0.0013(5) 0.0021(5)
O5 0.0241(7) 0.0237(7) 0.0296(7) -0.0045(6) -0.0054(5) -0.0039(5)
N1 0.0208(8) 0.0215(9) 0.0306(9) 0.0029(7) 0.0033(7) 0.0005(7)
N2 0.0186(8) 0.0164(8) 0.0225(7) -0.0006(6) -0.0048(6) 0.0014(7)
C1 0.0170(8) 0.0206(9) 0.0198(9) -0.0005(7) -0.0012(7) 0.0015(7)
C2 0.0197(9) 0.0195(9) 0.0206(9) 0.0017(7) -0.0007(7) -0.0057(7)
C3 0.0133(8) 0.0240(10) 0.0192(8) -0.0001(7) 0.0006(6) -0.0027(7)
C4 0.0164(9) 0.0210(9) 0.0143(8) 0.0004(7) -0.0020(6) -0.0012(7)
C5 0.0157(8) 0.0196(9) 0.0248(10) 0.0023(7) -0.0004(7) -0.0029(7)
C6 0.0134(8) 0.0244(10) 0.0259(9) 0.0013(8) 0.0013(7) -0.0015(8)
C7 0.0123(8) 0.0198(9) 0.0206(9) 0.0025(7) -0.0007(6) -0.0024(7)
C8 0.0144(8) 0.0176(9) 0.0205(9) 0.0023(7) -0.0006(6) -0.0016(7)
C9 0.0173(8) 0.0243(10) 0.0236(9) -0.0009(8) 0.0016(7) 0.0019(8)
C10 0.0215(9) 0.0192(9) 0.0171(8) -0.0003(7) 0.0014(7) 0.0005(8)
C11 0.0221(9) 0.0366(11) 0.0201(9) 0.0014(9) -0.0024(7) 0.0025(9)

loop_
_atom_type_symbol
_atom_type_description
_atom_type_scat_dispersion_real
_atom_type_scat_dispersion_imag
_atom_type_scat_source
C C 0.0181 0.0091 'International Tables Vol C Tables 4.2.6.8 and 6.1.1.4'
H H 0.0000 0.0000 'International Tables Vol C Tables 4.2.6.8 and 6.1.1.4'
N N 0.0311 0.0180 'International Tables Vol C Tables 4.2.6.8 and 6.1.1.4'
O O 0.0492 0.0322 'International Tables Vol C Tables 4.2.6.8 and 6.1.1.4'

loop_
_geom_angle_atom_site_label_1
_geom_angle_atom_site_label_2
_geom_angle_atom_site_label_3
_geom_angle
C11 O3 C7 112.93(13)
C10 O4 C9 108.55(14)
O2 N1 O1 123.51(17)
O2 N1 C1 118.62(15)
O1 N1 C1 117.87(16)
C10 N2 C8 111.48(15)
C10 N2 H2N 124.6(17)
C8 N2 H2N 121.2(17)
C6 C1 C2 122.31(17)
C6 C1 N1 119.30(15)
C2 C1 N1 118.39(16)
C3 C2 C1 117.93(17)
C3 C2 H2 121.0
C1 C2 H2 121.0
C2 C3 C4 121.21(15)
C2 C3 H3 119.4
C4 C3 H3 119.4
C5 C4 C3 119.27(17)
C5 C4 C7 120.65(16)
C3 C4 C7 120.03(15)
C6 C5 C4 120.52(17)
C6 C5 H5 119.7
C4 C5 H5 119.7
C1 C6 C5 118.75(16)
C1 C6 H6 120.6
C5 C6 H6 120.6
O3 C7 C4 111.95(15)
O3 C7 C8 105.11(13)
C4 C7 C8 111.61(14)
O3 C7 H7 109.4
C4 C7 H7 109.4
C8 C7 H7 109.4
N2 C8 C9 99.90(14)
N2 C8 C7 111.95(14)
C9 C8 C7 112.23(14)
N2 C8 H8 110.8
C9 C8 H8 110.8
C7 C8 H8 110.8
O4 C9 C8 104.04(13)
O4 C9 H9A 110.9
C8 C9 H9A 110.9
O4 C9 H9B 110.9
C8 C9 H9B 110.9
H9A C9 H9B 109.0
O5 C10 N2 128.32(18)
O5 C10 O4 121.99(17)
N2 C10 O4 109.69(15)
O3 C11 H11A 109.5
O3 C11 H11B 109.5
H11A C11 H11B 109.5
O3 C11 H11C 109.5
H11A C11 H11C 109.5
H11B C11 H11C 109.5

loop_
_geom_bond_atom_site_label_1
_geom_bond_atom_site_label_2
_geom_bond_distance
O1 N1 1.227(2)
O2 N1 1.218(2)
O3 C11 1.419(2)
O3 C7 1.421(2)
O4 C10 1.361(2)
O4 C9 1.456(2)
O5 C10 1.214(2)
N1 C1 1.471(3)
N2 C10 1.342(3)
N2 C8 1.456(2)
N2 H2N 0.86(3)
C1 C6 1.378(3)
C1 C2 1.392(3)
C2 C3 1.380(3)
C2 H2 0.9500
C3 C4 1.393(3)
C3 H3 0.9500
C4 C5 1.391(3)
C4 C7 1.514(3)
C5 C6 1.384(3)
C5 H5 0.9500
C6 H6 0.9500
C7 C8 1.530(2)
C7 H7 1.0000
C8 C9 1.524(3)
C8 H8 1.0000
C9 H9A 0.9900
C9 H9B 0.9900
C11 H11A 0.9800
C11 H11B 0.9800
C11 H11C 0.9800

loop_
_geom_hbond_atom_site_label_D
_geom_hbond_atom_site_label_H
_geom_hbond_atom_site_label_A
_geom_hbond_distance_DH
_geom_hbond_distance_HA
_geom_hbond_distance_DA
_geom_hbond_angle_DHA
_geom_hbond_site_symmetry_A
N2 H2N O5 0.86(3) 2.00(3) 2.847(2) 167(2) 2_656

loop_
_geom_torsion_atom_site_label_1
_geom_torsion_atom_site_label_2
_geom_torsion_atom_site_label_3
_geom_torsion_atom_site_label_4
_geom_torsion
O2 N1 C1 C6 166.34(19)
O1 N1 C1 C6 -13.5(2)
O2 N1 C1 C2 -13.3(3)
O1 N1 C1 C2 166.80(17)
C6 C1 C2 C3 0.5(3)
N1 C1 C2 C3 -179.88(16)
C1 C2 C3 C4 -0.4(3)
C2 C3 C4 C5 0.2(3)
C2 C3 C4 C7 177.60(16)
C3 C4 C5 C6 -0.1(3)
C7 C4 C5 C6 -177.49(15)
C2 C1 C6 C5 -0.4(3)
N1 C1 C6 C5 179.97(17)
C4 C5 C6 C1 0.2(3)
C11 O3 C7 C4 78.68(19)
C11 O3 C7 C8 -159.99(15)
C5 C4 C7 O3 -132.07(17)
C3 C4 C7 O3 50.6(2)
C5 C4 C7 C8 110.43(18)
C3 C4 C7 C8 -66.9(2)
C10 N2 C8 C9 22.43(18)
C10 N2 C8 C7 -96.54(18)
O3 C7 C8 N2 178.53(15)
C4 C7 C8 N2 -59.91(19)
O3 C7 C8 C9 67.12(18)
C4 C7 C8 C9 -171.32(14)
C10 O4 C9 C8 19.31(17)
N2 C8 C9 O4 -24.02(16)
C7 C8 C9 O4 94.76(16)
C8 N2 C10 O5 169.01(18)
C8 N2 C10 O4 -11.7(2)
C9 O4 C10 O5 173.76(17)
C9 O4 C10 N2 -5.61(19)
